data_4337158
loop_
_publ_author_name
'Saha, Sumit'
'Captain, Burjor'

_publ_section_title
;
 Synthesis and structural characterization of ruthenium carbonyl cluster
 complexes containing platinum with a bulky N-heterocyclic carbene ligand.
;
_journal_issue 2
_journal_name_full 'Inorganic chemistry'
_journal_page_first 1210
_journal_page_last 1216
_journal_paper_doi 10.1021/ic402832b
_journal_volume 53
_journal_year 2014
_chemical_formula_sum 'C52 H52 Cl4 N4 O8 Pt2 Ru2'
_chemical_formula_weight 1595.10
_chemical_name_systematic
; 
 ? 
;
_space_group_IT_number 5
_symmetry_cell_setting monoclinic
_symmetry_space_group_name_Hall 'C 2y'
_symmetry_space_group_name_H-M 'C 1 2 1'
_atom_sites_solution_hydrogens geom
_atom_sites_solution_primary direct
_atom_sites_solution_secondary difmap
_audit_creation_method SHELXL-97
_cell_angle_alpha 90.00
_cell_angle_beta 130.8510(10)
_cell_angle_gamma 90.00
_cell_formula_units_Z 2
_cell_length_a 18.1662(9)
_cell_length_b 17.0073(9)
_cell_length_c 12.9425(7)
_cell_measurement_reflns_used 9322
_cell_measurement_temperature 100
_cell_measurement_theta_max 32.88
_cell_measurement_theta_min 2.25
_cell_volume 3024.7(3)
_computing_cell_refinement 'SAINT+  V7.46A (Bruker, 2007)'
_computing_data_collection 'APEX2 v2.2-0 (Bruker, 2007)'
_computing_data_reduction 'SAINT+  V7.46A (Bruker, 2007)'
_computing_molecular_graphics 'XSHELL v4.02 (Bruker, 2000)'
_computing_publication_material 'XCIF v6.12 (Bruker, 2001)'
_computing_structure_refinement 'SHELXL-97 (Sheldrick, 2008)'
_computing_structure_solution 'SHELXS-97 (Sheldrick, 2008)'
_diffrn_ambient_temperature 100
_diffrn_measured_fraction_theta_full 0.997
_diffrn_measured_fraction_theta_max 0.997
_diffrn_measurement_device_type 'Bruker SMART APEX2 CCD diffractometer'
_diffrn_measurement_method 'omega scans'
_diffrn_radiation_monochromator graphite
_diffrn_radiation_source 'fine-focus sealed tube'
_diffrn_radiation_type MoK\a
_diffrn_radiation_wavelength 0.71073
_diffrn_reflns_av_R_equivalents 0.0251
_diffrn_reflns_av_sigmaI/netI 0.0535
_diffrn_reflns_limit_h_max 26
_diffrn_reflns_limit_h_min -26
_diffrn_reflns_limit_k_max 24
_diffrn_reflns_limit_k_min -24
_diffrn_reflns_limit_l_max 18
_diffrn_reflns_limit_l_min -18
_diffrn_reflns_number 23933
_diffrn_reflns_theta_full 31.00
_diffrn_reflns_theta_max 31.00
_diffrn_reflns_theta_min 1.91
_exptl_absorpt_coefficient_mu 5.327
_exptl_absorpt_correction_T_max 0.7465
_exptl_absorpt_correction_T_min 0.4030
_exptl_absorpt_correction_type multi-scan
_exptl_absorpt_process_details '(SADABS 2007/4 Bruker)'
_exptl_crystal_colour orange
_exptl_crystal_density_diffrn 1.751
_exptl_crystal_density_method 'not measured'
_exptl_crystal_description rod
_exptl_crystal_F_000 1536
_exptl_crystal_size_max 0.20
_exptl_crystal_size_mid 0.04
_exptl_crystal_size_min 0.02
_refine_diff_density_max 4.561
_refine_diff_density_min -1.163
_refine_diff_density_rms 0.221
_refine_ls_abs_structure_details 'Flack H D (1983), Acta Cryst. A39, 876-881'
_refine_ls_abs_structure_Flack 0.031(5)
_refine_ls_extinction_method none
_refine_ls_goodness_of_fit_ref 1.056
_refine_ls_hydrogen_treatment constr
_refine_ls_matrix_type full
_refine_ls_number_parameters 331
_refine_ls_number_reflns 9329
_refine_ls_number_restraints 1
_refine_ls_restrained_S_all 1.056
_refine_ls_R_factor_all 0.0324
_refine_ls_R_factor_gt 0.0309
_refine_ls_shift/su_max 0.002
_refine_ls_shift/su_mean 0.000
_refine_ls_structure_factor_coef Fsqd
_refine_ls_weighting_details 'calc w=1/[\s^2^(Fo^2^)+(0.0572P)^2^+0.0000P] where P=(Fo^2^+2Fc^2^)/3'
_refine_ls_weighting_scheme calc
_refine_ls_wR_factor_gt 0.0939
_refine_ls_wR_factor_ref 0.0947
_reflns_number_gt 8914
_reflns_number_total 9329
_reflns_threshold_expression >2sigma(I)
_cod_data_source_file ic402832b_si_001.cif
_cod_data_source_block Compound6
_cod_depositor_comments
;
The following automatic conversions were performed:

'_symmetry_cell_setting' value 'Monoclinic' changed to 'monoclinic'
according to
/usr/data/users/saulius/automatic-downloads/current/ACS/lib/dictionaries/cif_core.dic
dictionary named 'cif_core.dic' version 2.4.2 from
2011-04-26.

'_exptl_absorpt_correction_type' value 'Multi-scan'
changed to 'multi-scan' according to
/usr/data/users/saulius/automatic-downloads/current/ACS/lib/dictionaries/cif_core.dic
dictionary named 'cif_core.dic' version 2.4.2 from 2011-04-26.

Automatic conversion script
Id: cif_fix_values 2281 2013-09-26 08:29:07Z andrius 
;
_cod_original_sg_symbol_H-M C2
_cod_database_code 4337158

loop_
_symmetry_equiv_pos_as_xyz
'x, y, z'
'-x, y, -z'
'x+1/2, y+1/2, z'
'-x+1/2, y+1/2, -z'

loop_
_atom_site_label
_atom_site_type_symbol
_atom_site_fract_x
_atom_site_fract_y
_atom_site_fract_z
_atom_site_U_iso_or_equiv
_atom_site_adp_type
_atom_site_occupancy
_atom_site_symmetry_multiplicity
_atom_site_calc_flag
_atom_site_refinement_flags
Pt1 Pt 0.934103(10) 0.030008(13) 1.043790(15) 0.01457(5) Uani 1 1 d .
Ru1 Ru 1.07923(3) -0.07423(2) 1.13886(4) 0.01586(8) Uani 1 1 d .
Cl1 Cl 0.61300(16) 0.11370(12) 0.1899(2) 0.0452(4) Uani 1 1 d .
Cl2 Cl 0.52297(19) -0.03312(15) 0.1704(4) 0.0742(9) Uani 1 1 d .
O11 O 1.1881(4) -0.2134(3) 1.1452(6) 0.0447(13) Uani 1 1 d .
O12 O 1.2366(4) -0.0354(3) 1.4410(5) 0.0344(10) Uani 1 1 d .
O13 O 0.9627(4) -0.1798(3) 1.1763(5) 0.0343(10) Uani 1 1 d .
O14 O 1.0671(3) 0.0899(3) 1.3318(4) 0.0284(9) Uani 1 1 d .
N1 N 0.7524(3) 0.1404(3) 0.8760(5) 0.0198(8) Uani 1 1 d .
N2 N 0.7679(4) 0.0795(3) 1.0351(5) 0.0239(9) Uani 1 1 d .
C11 C 1.1484(5) -0.1587(4) 1.1425(7) 0.0257(12) Uani 1 1 d .
C12 C 1.1772(4) -0.0475(3) 1.3285(6) 0.0233(10) Uani 1 1 d .
C13 C 1.0040(4) -0.1385(3) 1.1592(6) 0.0238(10) Uani 1 1 d .
C14 C 1.0189(4) 0.0645(3) 1.2229(6) 0.0213(10) Uani 1 1 d .
C15 C 0.8102(4) 0.0878(3) 0.9779(5) 0.0183(9) Uani 1 1 d .
C16 C 0.6747(4) 0.1639(4) 0.8657(6) 0.0259(11) Uani 1 1 d .
H16 H 0.6257 0.1989 0.8023 0.031 Uiso 1 1 calc R
C17 C 0.6844(4) 0.1255(4) 0.9669(6) 0.0253(11) Uani 1 1 d .
H17 H 0.6434 0.1293 0.9862 0.030 Uiso 1 1 calc R
C18 C 0.8008(3) 0.0293(6) 1.1452(4) 0.0216(8) Uani 1 1 d .
C19 C 0.8487(4) 0.0588(4) 1.2740(6) 0.0236(10) Uani 1 1 d .
C20 C 0.8771(4) 0.0072(3) 1.3791(5) 0.0234(11) Uani 1 1 d .
H20 H 0.9084 0.0272 1.4659 0.028 Uiso 1 1 calc R
C21 C 0.8593(4) -0.0742(4) 1.3566(5) 0.0248(10) Uani 1 1 d .
C22 C 0.8112(5) -0.1035(4) 1.2227(6) 0.0265(11) Uani 1 1 d .
H22 H 0.7990 -0.1571 1.2056 0.032 Uiso 1 1 calc R
C23 C 0.7824(4) -0.0532(3) 1.1176(5) 0.0216(10) Uani 1 1 d .
C24 C 0.8900(5) -0.1277(4) 1.4712(7) 0.0338(14) Uani 1 1 d .
H24A H 0.9475 -0.1071 1.5562 0.051 Uiso 1 1 calc R
H24B H 0.9035 -0.1791 1.4565 0.051 Uiso 1 1 calc R
H24C H 0.8386 -0.1312 1.4741 0.051 Uiso 1 1 calc R
C25 C 0.7303(5) -0.0861(4) 0.9767(6) 0.0293(12) Uani 1 1 d .
H25A H 0.7200 -0.1415 0.9765 0.044 Uiso 1 1 calc R
H25B H 0.7690 -0.0775 0.9516 0.044 Uiso 1 1 calc R
H25C H 0.6686 -0.0603 0.9122 0.044 Uiso 1 1 calc R
C26 C 0.8708(5) 0.1454(4) 1.3031(7) 0.0316(13) Uani 1 1 d .
H26A H 0.9192 0.1595 1.2973 0.047 Uiso 1 1 calc R
H26B H 0.8948 0.1567 1.3931 0.047 Uiso 1 1 calc R
H26C H 0.8125 0.1751 1.2372 0.047 Uiso 1 1 calc R
C27 C 0.7661(4) 0.1684(3) 0.7840(5) 0.0199(9) Uani 1 1 d .
C28 C 0.8332(4) 0.2285(3) 0.8303(6) 0.0217(11) Uani 1 1 d .
C29 C 0.8412(5) 0.2565(3) 0.7350(7) 0.0274(12) Uani 1 1 d .
H29 H 0.8850 0.2968 0.7615 0.033 Uiso 1 1 calc R
C30 C 0.7871(5) 0.2268(4) 0.6055(7) 0.0316(13) Uani 1 1 d .
C31 C 0.7219(5) 0.1667(4) 0.5665(6) 0.0310(13) Uani 1 1 d .
H31 H 0.6856 0.1463 0.4787 0.037 Uiso 1 1 calc R
C32 C 0.7080(4) 0.1351(4) 0.6521(6) 0.0259(10) Uani 1 1 d .
C33 C 0.7976(7) 0.2576(5) 0.5072(9) 0.0467(19) Uani 1 1 d .
H33A H 0.8371 0.3042 0.5442 0.070 Uiso 1 1 calc R
H33B H 0.7345 0.2700 0.4219 0.070 Uiso 1 1 calc R
H33C H 0.8279 0.2184 0.4925 0.070 Uiso 1 1 calc R
C34 C 0.6374(5) 0.0706(4) 0.6110(7) 0.0335(13) Uani 1 1 d .
H34A H 0.6002 0.0842 0.6371 0.050 Uiso 1 1 calc R
H34B H 0.6723 0.0226 0.6557 0.050 Uiso 1 1 calc R
H34C H 0.5943 0.0634 0.5138 0.050 Uiso 1 1 calc R
C35 C 0.8946(5) 0.2596(4) 0.9719(7) 0.0281(11) Uani 1 1 d .
H35A H 0.8574 0.2610 1.0004 0.042 Uiso 1 1 calc R
H35B H 0.9160 0.3117 0.9746 0.042 Uiso 1 1 calc R
H35C H 0.9502 0.2261 1.0321 0.042 Uiso 1 1 calc R
C44 C 0.6282(5) 0.0117(5) 0.2200(9) 0.0432(19) Uani 1 1 d .
H44A H 0.6454 -0.0117 0.1699 0.052 Uiso 1 1 calc R
H44B H 0.6814 0.0022 0.3165 0.052 Uiso 1 1 calc R

loop_
_atom_site_aniso_label
_atom_site_aniso_U_11
_atom_site_aniso_U_22
_atom_site_aniso_U_33
_atom_site_aniso_U_23
_atom_site_aniso_U_13
_atom_site_aniso_U_12
Pt1 0.01492(7) 0.01226(7) 0.01806(7) 0.00039(8) 0.01145(6) 0.00080(8)
Ru1 0.01718(17) 0.01245(15) 0.01933(17) 0.00263(13) 0.01255(14) 0.00228(13)
Cl1 0.0568(11) 0.0390(9) 0.0459(9) -0.0045(7) 0.0362(9) -0.0086(8)
Cl2 0.0502(12) 0.0398(11) 0.139(3) 0.0074(14) 0.0648(16) -0.0025(9)
O11 0.065(4) 0.028(2) 0.064(3) 0.015(2) 0.052(3) 0.024(2)
O12 0.034(2) 0.031(2) 0.030(2) 0.0025(18) 0.018(2) -0.0019(19)
O13 0.041(3) 0.026(2) 0.045(3) -0.0018(19) 0.033(2) -0.011(2)
O14 0.030(2) 0.030(2) 0.0230(18) -0.0054(16) 0.0167(17) -0.0039(17)
N1 0.0178(19) 0.021(2) 0.0229(19) 0.0031(16) 0.0145(17) 0.0043(16)
N2 0.025(2) 0.023(2) 0.031(2) 0.0009(18) 0.021(2) 0.0047(18)
C11 0.030(3) 0.022(3) 0.031(3) 0.010(2) 0.022(3) 0.012(2)
C12 0.023(2) 0.021(2) 0.026(2) 0.0043(19) 0.017(2) 0.0037(19)
C13 0.028(3) 0.021(2) 0.030(3) -0.002(2) 0.022(2) -0.001(2)
C14 0.016(2) 0.025(2) 0.021(2) 0.0068(19) 0.0112(19) 0.0060(19)
C15 0.016(2) 0.018(2) 0.020(2) 0.0026(17) 0.0116(19) 0.0035(17)
C16 0.022(2) 0.031(3) 0.027(2) 0.004(2) 0.017(2) 0.009(2)
C17 0.022(2) 0.028(3) 0.037(3) 0.006(2) 0.024(2) 0.008(2)
C18 0.0162(18) 0.030(2) 0.0180(18) -0.001(3) 0.0111(16) -0.001(3)
C19 0.023(2) 0.023(2) 0.027(3) 0.004(2) 0.017(2) 0.007(2)
C20 0.020(2) 0.034(3) 0.017(2) -0.0001(18) 0.0131(19) 0.0011(19)
C21 0.023(2) 0.032(3) 0.023(2) 0.003(2) 0.017(2) 0.002(2)
C22 0.031(3) 0.025(3) 0.034(3) 0.002(2) 0.026(3) -0.002(2)
C23 0.018(2) 0.024(3) 0.023(2) -0.0024(18) 0.014(2) -0.0011(18)
C24 0.034(3) 0.039(4) 0.034(3) 0.014(3) 0.024(3) 0.006(3)
C25 0.034(3) 0.028(3) 0.030(3) -0.006(2) 0.022(3) -0.010(2)
C26 0.032(3) 0.031(3) 0.032(3) -0.003(2) 0.021(3) 0.007(2)
C27 0.024(2) 0.019(2) 0.020(2) 0.0061(17) 0.016(2) 0.0073(19)
C28 0.027(3) 0.016(2) 0.028(3) 0.0041(19) 0.020(2) 0.004(2)
C29 0.038(3) 0.019(2) 0.037(3) 0.010(2) 0.030(3) 0.007(2)
C30 0.043(3) 0.028(3) 0.034(3) 0.012(2) 0.030(3) 0.012(3)
C31 0.038(3) 0.030(3) 0.024(3) 0.005(2) 0.020(3) 0.010(3)
C32 0.025(2) 0.028(3) 0.022(2) 0.001(2) 0.014(2) 0.007(2)
C33 0.077(6) 0.037(4) 0.054(5) 0.019(3) 0.055(5) 0.015(4)
C34 0.024(3) 0.035(3) 0.030(3) -0.005(2) 0.012(2) -0.004(2)
C35 0.030(3) 0.024(3) 0.034(3) -0.007(2) 0.023(3) -0.005(2)
C44 0.026(3) 0.048(5) 0.057(4) 0.007(3) 0.028(3) 0.003(3)

loop_
_atom_type_symbol
_atom_type_description
_atom_type_scat_dispersion_real
_atom_type_scat_dispersion_imag
_atom_type_scat_source
C C 0.0033 0.0016 'International Tables Vol C Tables 4.2.6.8 and 6.1.1.4'
H H 0.0000 0.0000 'International Tables Vol C Tables 4.2.6.8 and 6.1.1.4'
N N 0.0061 0.0033 'International Tables Vol C Tables 4.2.6.8 and 6.1.1.4'
O O 0.0106 0.0060 'International Tables Vol C Tables 4.2.6.8 and 6.1.1.4'
Ru Ru -1.2594 0.8363 'International Tables Vol C Tables 4.2.6.8 and 6.1.1.4'
Pt Pt -1.7033 8.3905 'International Tables Vol C Tables 4.2.6.8 and 6.1.1.4'
Cl Cl 0.1484 0.1585 'International Tables Vol C Tables 4.2.6.8 and 6.1.1.4'

loop_
_geom_angle_atom_site_label_1
_geom_angle_atom_site_label_2
_geom_angle_atom_site_label_3
_geom_angle
_geom_angle_site_symmetry_1
_geom_angle_site_symmetry_3
C14 Pt1 C15 99.0(2) . .
C14 Pt1 Ru1 82.72(17) . .
C15 Pt1 Ru1 166.71(14) . .
C14 Pt1 Ru1 142.21(17) . 2_757
C15 Pt1 Ru1 118.58(14) . 2_757
Ru1 Pt1 Ru1 59.831(16) . 2_757
C11 Ru1 C13 94.9(3) . .
C11 Ru1 C12 95.9(3) . .
C13 Ru1 C12 96.3(2) . .
C11 Ru1 Pt1 160.3(2) . .
C13 Ru1 Pt1 82.22(17) . .
C12 Ru1 Pt1 103.78(17) . .
C11 Ru1 Ru1 98.2(2) . 2_757
C13 Ru1 Ru1 87.05(18) . 2_757
C12 Ru1 Ru1 165.20(17) . 2_757
Pt1 Ru1 Ru1 62.274(12) . 2_757
C11 Ru1 Pt1 100.91(19) . 2_757
C13 Ru1 Pt1 143.03(18) . 2_757
C12 Ru1 Pt1 114.82(17) . 2_757
Pt1 Ru1 Pt1 71.681(12) . 2_757
Ru1 Ru1 Pt1 57.893(12) 2_757 2_757
C15 N1 C16 112.1(5) . .
C15 N1 C27 125.3(4) . .
C16 N1 C27 122.5(5) . .
C15 N2 C17 111.2(5) . .
C15 N2 C18 125.8(4) . .
C17 N2 C18 123.0(5) . .
O11 C11 Ru1 176.5(6) . .
O12 C12 Ru1 176.5(5) . .
O13 C13 Ru1 176.4(6) . .
O14 C14 Pt1 175.3(5) . .
N1 C15 N2 103.9(4) . .
N1 C15 Pt1 131.3(4) . .
N2 C15 Pt1 124.8(4) . .
C17 C16 N1 106.6(5) . .
C16 C17 N2 106.1(5) . .
C19 C18 N2 121.0(8) . .
C19 C18 C23 121.3(6) . .
N2 C18 C23 117.7(5) . .
C18 C19 C20 119.1(6) . .
C18 C19 C26 120.9(6) . .
C20 C19 C26 120.0(5) . .
C19 C20 C21 121.7(5) . .
C20 C21 C22 118.1(5) . .
C20 C21 C24 120.3(5) . .
C22 C21 C24 121.7(6) . .
C23 C22 C21 121.0(6) . .
C22 C23 C18 118.9(5) . .
C22 C23 C25 119.6(5) . .
C18 C23 C25 121.5(5) . .
C28 C27 C32 124.6(5) . .
C28 C27 N1 117.5(5) . .
C32 C27 N1 117.9(5) . .
C27 C28 C29 115.6(5) . .
C27 C28 C35 122.2(5) . .
C29 C28 C35 122.1(6) . .
C30 C29 C28 122.8(6) . .
C29 C30 C31 118.5(6) . .
C29 C30 C33 121.5(7) . .
C31 C30 C33 120.1(7) . .
C30 C31 C32 123.3(6) . .
C31 C32 C27 115.2(6) . .
C31 C32 C34 123.9(6) . .
C27 C32 C34 120.9(5) . .
Cl2 C44 Cl1 111.9(4) . .

loop_
_geom_bond_atom_site_label_1
_geom_bond_atom_site_label_2
_geom_bond_distance
_geom_bond_site_symmetry_2
Pt1 C14 1.849(6) .
Pt1 C15 2.061(5) .
Pt1 Ru1 2.7136(5) .
Pt1 Ru1 2.8357(4) 2_757
Ru1 C11 1.888(6) .
Ru1 C13 1.898(6) .
Ru1 C12 1.920(6) .
Ru1 Ru1 2.7695(8) 2_757
Ru1 Pt1 2.8356(5) 2_757
Cl1 C44 1.760(8) .
Cl2 C44 1.744(7) .
O11 C11 1.164(8) .
O12 C12 1.127(7) .
O13 C13 1.151(7) .
O14 C14 1.151(7) .
N1 C15 1.353(6) .
N1 C16 1.386(7) .
N1 C27 1.447(7) .
N2 C15 1.379(7) .
N2 C17 1.394(7) .
N2 C18 1.415(9) .
C16 C17 1.369(8) .
C18 C19 1.376(8) .
C18 C23 1.432(11) .
C19 C20 1.404(8) .
C19 C26 1.507(9) .
C20 C21 1.408(9) .
C21 C22 1.425(8) .
C21 C24 1.503(8) .
C22 C23 1.386(8) .
C23 C25 1.509(8) .
C27 C28 1.390(8) .
C27 C32 1.412(8) .
C28 C29 1.416(8) .
C28 C35 1.486(8) .
C29 C30 1.369(9) .
C30 C31 1.386(10) .
C30 C33 1.500(9) .
C31 C32 1.395(9) .
C32 C34 1.497(9) .
